data_1514618
loop_
_publ_author_name
'Wu, Guanglu'
'Verwilst, Peter'
'Liu, Kai'
'Smet, Mario'
'Faul, Charl F. J.'
'Zhang, Xi'

_publ_section_title
;
 Controlling the self-assembly of cationic bolaamphiphiles:
 counterion-directed transitions from 0D/1D to exclusively 2D planar
 structures
;
_journal_issue 12
_journal_name_full 'Chemical Science'
_journal_page_first 4486
_journal_paper_doi 10.1039/c3sc52342j
_journal_volume 4
_journal_year 2013
_chemical_formula_sum 'C52 H62 N4 O10 S2'
_chemical_formula_weight 967.18
_chemical_name_systematic
; 
 ? 
;
_space_group_IT_number 2
_symmetry_cell_setting triclinic
_symmetry_space_group_name_Hall '-P 1'
_symmetry_space_group_name_H-M 'P -1'
_atom_sites_solution_hydrogens geom
_atom_sites_solution_primary direct
_atom_sites_solution_secondary difmap
_audit_creation_method SHELXL-97
_cell_angle_alpha 86.885(4)
_cell_angle_beta 79.430(4)
_cell_angle_gamma 78.079(4)
_cell_formula_units_Z 1
_cell_length_a 7.5487(4)
_cell_length_b 12.3687(5)
_cell_length_c 13.3085(6)
_cell_measurement_reflns_used 2948
_cell_measurement_temperature 100(2)
_cell_measurement_theta_max 29.1762
_cell_measurement_theta_min 2.9499
_cell_volume 1194.98(10)
_computing_cell_refinement
;
CrysAlisPro, Agilent Technologies,
Version 1.171.35.11 (release 16-05-2011 CrysAlis171 .NET)
(compiled May 16 2011,17:55:39)
;
_computing_data_collection
;
CrysAlisPro, Agilent Technologies,
Version 1.171.35.11 (release 16-05-2011 CrysAlis171 .NET)
(compiled May 16 2011,17:55:39)
;
_computing_data_reduction
;
CrysAlisPro, Agilent Technologies,
Version 1.171.35.11 (release 16-05-2011 CrysAlis171 .NET)
(compiled May 16 2011,17:55:39)
;
_computing_publication_material 'SHELXL-97 (Sheldrick, 1997)'
_computing_structure_refinement 'SHELXL-97 (Sheldrick, 1997)'
_computing_structure_solution 'SHELXS-97 (Sheldrick, 1990)'
_diffrn_ambient_temperature 100(2)
_diffrn_detector_area_resol_mean 16.0971
_diffrn_measured_fraction_theta_full 0.999
_diffrn_measured_fraction_theta_max 0.999
_diffrn_measurement_device_type 'Xcalibur, Eos, Gemini'
_diffrn_measurement_method '\w scans'
_diffrn_radiation_monochromator graphite
_diffrn_radiation_source 'Enhance (Mo) X-ray Source'
_diffrn_radiation_type MoK\a
_diffrn_radiation_wavelength 0.71073
_diffrn_reflns_av_R_equivalents 0.0204
_diffrn_reflns_av_sigmaI/netI 0.0389
_diffrn_reflns_limit_h_max 8
_diffrn_reflns_limit_h_min -9
_diffrn_reflns_limit_k_max 14
_diffrn_reflns_limit_k_min -15
_diffrn_reflns_limit_l_max 11
_diffrn_reflns_limit_l_min -16
_diffrn_reflns_number 8349
_diffrn_reflns_theta_full 26.00
_diffrn_reflns_theta_max 26.00
_diffrn_reflns_theta_min 2.96
_diffrn_standards_decay_% 0
_diffrn_standards_number 0
_exptl_absorpt_coefficient_mu 0.176
_exptl_absorpt_correction_T_max 0.9690
_exptl_absorpt_correction_T_min 0.8867
_exptl_absorpt_correction_type multi-scan
_exptl_absorpt_process_details
;
CrysAlisPro, Agilent Technologies,
Version 1.171.35.11 (release 16-05-2011 CrysAlis171 .NET)
(compiled May 16 2011,17:55:39)
Empirical absorption correction using spherical harmonics,
 implemented in SCALE3 ABSPACK scaling algorithm.
;
_exptl_crystal_colour yellow
_exptl_crystal_density_diffrn 1.344
_exptl_crystal_density_meas ?
_exptl_crystal_density_method 'not measured'
_exptl_crystal_description prism
_exptl_crystal_F_000 514
_exptl_crystal_size_max 0.70
_exptl_crystal_size_mid 0.50
_exptl_crystal_size_min 0.18
_refine_diff_density_max 0.328
_refine_diff_density_min -0.394
_refine_diff_density_rms 0.045
_refine_ls_extinction_method none
_refine_ls_goodness_of_fit_ref 1.019
_refine_ls_hydrogen_treatment constr
_refine_ls_matrix_type full
_refine_ls_number_parameters 308
_refine_ls_number_reflns 4702
_refine_ls_number_restraints 0
_refine_ls_restrained_S_all 1.019
_refine_ls_R_factor_all 0.0515
_refine_ls_R_factor_gt 0.0397
_refine_ls_shift/su_max 0.001
_refine_ls_shift/su_mean 0.000
_refine_ls_structure_factor_coef Fsqd
_refine_ls_weighting_details 'calc w=1/[\s^2^(Fo^2^)+(0.0357P)^2^+0.4967P] where P=(Fo^2^+2Fc^2^)/3'
_refine_ls_weighting_scheme calc
_refine_ls_wR_factor_gt 0.0882
_refine_ls_wR_factor_ref 0.0937
_reflns_number_gt 3907
_reflns_number_total 4702
_reflns_threshold_expression >2sigma(I)
_cod_data_source_file c3sc52342j.txt
_cod_data_source_block exp_443
_cod_depositor_comments
;
The following automatic conversions were performed:

'_symmetry_cell_setting' value 'Triclinic' changed to 'triclinic'
according to
/usr/data/users/saulius/automatic-downloads/retrospective/RSC/lib/dictionaries/cif_core.dic
dictionary named 'cif_core.dic' version 2.4.2 from 2011-04-26.

Automatic conversion script
Id: cif_fix_values 2281 2013-09-26 08:29:07Z andrius 

The following automatic conversions were performed:

'_exptl_crystal_density_meas' value 'none' was changed to '?' - the
value is perceived as not measured.

Automatic conversion script
Id: cif_fix_values 3008 2015-01-20 13:52:24Z robertas 
;
_cod_original_sg_symbol_H-M P-1
_cod_database_code 1514618

loop_
_symmetry_equiv_pos_as_xyz
'x, y, z'
'-x, -y, -z'

loop_
_atom_site_label
_atom_site_type_symbol
_atom_site_fract_x
_atom_site_fract_y
_atom_site_fract_z
_atom_site_U_iso_or_equiv
_atom_site_adp_type
_atom_site_occupancy
_atom_site_symmetry_multiplicity
_atom_site_calc_flag
_atom_site_refinement_flags
S1 S 0.12470(6) 0.28341(3) 0.87729(3) 0.01839(12) Uani 1 1 d .
O1 O 0.47280(15) 0.24149(9) 0.51124(9) 0.0206(3) Uani 1 1 d .
O3 O 0.00938(16) 0.38347(9) 0.92437(10) 0.0265(3) Uani 1 1 d .
O2 O 0.41969(17) 0.34038(10) 0.36896(10) 0.0290(3) Uani 1 1 d .
O4 O 0.24057(17) 0.22116(10) 0.94521(10) 0.0273(3) Uani 1 1 d .
N1 N 0.87519(19) 0.39600(11) 0.55688(11) 0.0209(3) Uani 1 1 d .
C20 C -0.0336(2) 0.19905(13) 0.86092(14) 0.0191(4) Uani 1 1 d .
C18 C -0.6177(2) -0.37993(14) 0.93339(14) 0.0230(4) Uani 1 1 d .
H18 H -0.7211 -0.3356 0.9740 0.028 Uiso 1 1 calc R
N2 N -0.30310(18) -0.41025(11) 0.85620(11) 0.0167(3) Uani 1 1 d .
C11 C 0.0378(2) -0.13129(13) 0.66996(13) 0.0196(4) Uani 1 1 d .
H11A H -0.0850 -0.0828 0.6732 0.023 Uiso 1 1 calc R
H11B H 0.0686 -0.1698 0.6039 0.023 Uiso 1 1 calc R
C7 C 0.3276(2) 0.18269(14) 0.50369(14) 0.0215(4) Uani 1 1 d .
H7A H 0.3520 0.1465 0.4366 0.026 Uiso 1 1 calc R
H7B H 0.2073 0.2346 0.5108 0.026 Uiso 1 1 calc R
C8 C 0.3264(2) 0.09748(13) 0.58896(14) 0.0198(4) Uani 1 1 d .
H8A H 0.2944 0.1354 0.6554 0.024 Uiso 1 1 calc R
H8B H 0.4512 0.0511 0.5846 0.024 Uiso 1 1 calc R
C2 C 0.8370(2) 0.50953(13) 0.40636(13) 0.0172(3) Uani 1 1 d .
H2 H 0.8722 0.5670 0.3617 0.021 Uiso 1 1 calc R
C4 C 0.6498(2) 0.37506(13) 0.45703(13) 0.0168(3) Uani 1 1 d .
C12 C 0.0281(2) -0.21711(14) 0.75656(14) 0.0203(4) Uani 1 1 d .
H12A H 0.1470 -0.2704 0.7497 0.024 Uiso 1 1 calc R
H12B H 0.0080 -0.1797 0.8228 0.024 Uiso 1 1 calc R
C17 C -0.6340(2) -0.47722(14) 0.89170(14) 0.0230(4) Uani 1 1 d .
H17 H -0.7483 -0.5007 0.9043 0.028 Uiso 1 1 calc R
C13 C -0.1261(2) -0.27957(13) 0.75616(13) 0.0187(4) Uani 1 1 d .
H13A H -0.2460 -0.2272 0.7688 0.022 Uiso 1 1 calc R
H13B H -0.1118 -0.3119 0.6880 0.022 Uiso 1 1 calc R
C6 C 0.5017(2) 0.31888(13) 0.43937(14) 0.0187(4) Uani 1 1 d .
C10 C 0.1789(2) -0.05972(14) 0.67308(14) 0.0208(4) Uani 1 1 d .
H10A H 0.1467 -0.0194 0.7383 0.025 Uiso 1 1 calc R
H10B H 0.3016 -0.1081 0.6712 0.025 Uiso 1 1 calc R
C3 C 0.6988(2) 0.45822(13) 0.38985(13) 0.0177(4) Uani 1 1 d .
H3 H 0.6380 0.4796 0.3333 0.021 Uiso 1 1 calc R
C1 C 0.9237(2) 0.47528(12) 0.48970(13) 0.0162(3) Uani 1 1 d .
O5 O 0.22321(18) 0.30317(11) 0.77599(10) 0.0340(3) Uani 1 1 d .
C22 C -0.2419(2) 0.14633(13) 0.76517(14) 0.0235(4) Uani 1 1 d .
H22 H -0.2949 0.1536 0.7051 0.028 Uiso 1 1 calc R
C19 C -0.4493(2) -0.34863(13) 0.91505(14) 0.0205(4) Uani 1 1 d .
H19 H -0.4365 -0.2829 0.9443 0.025 Uiso 1 1 calc R
C15 C -0.3168(2) -0.50382(13) 0.81364(13) 0.0195(4) Uani 1 1 d .
H15 H -0.2129 -0.5454 0.7711 0.023 Uiso 1 1 calc R
C25 C -0.0878(3) 0.12744(14) 0.93937(14) 0.0260(4) Uani 1 1 d .
H25 H -0.0358 0.1209 0.9998 0.031 Uiso 1 1 calc R
C21 C -0.1107(2) 0.20788(13) 0.77315(14) 0.0210(4) Uani 1 1 d .
H21 H -0.0740 0.2559 0.7187 0.025 Uiso 1 1 calc R
C24 C -0.2174(3) 0.06560(15) 0.92988(15) 0.0272(4) Uani 1 1 d .
H24 H -0.2520 0.0164 0.9838 0.033 Uiso 1 1 calc R
C14 C -0.1254(2) -0.37143(14) 0.83731(13) 0.0194(4) Uani 1 1 d .
H14A H -0.0234 -0.4342 0.8145 0.023 Uiso 1 1 calc R
H14B H -0.1045 -0.3439 0.9017 0.023 Uiso 1 1 calc R
C16 C -0.4824(2) -0.53945(14) 0.83175(14) 0.0212(4) Uani 1 1 d .
H16 H -0.4916 -0.6063 0.8031 0.025 Uiso 1 1 calc R
C23 C -0.2977(2) 0.07429(13) 0.84302(14) 0.0222(4) Uani 1 1 d .
C26 C -0.4413(2) 0.00882(15) 0.83321(16) 0.0288(4) Uani 1 1 d .
H26A H -0.5637 0.0564 0.8480 0.043 Uiso 1 1 calc R
H26B H -0.4339 -0.0537 0.8818 0.043 Uiso 1 1 calc R
H26C H -0.4196 -0.0188 0.7635 0.043 Uiso 1 1 calc R
C9 C 0.1890(2) 0.02349(14) 0.58440(14) 0.0213(4) Uani 1 1 d .
H9A H 0.0655 0.0704 0.5851 0.026 Uiso 1 1 calc R
H9B H 0.2247 -0.0169 0.5192 0.026 Uiso 1 1 calc R
C5 C 0.7403(2) 0.34862(13) 0.53958(14) 0.0210(4) Uani 1 1 d .
H5 H 0.7040 0.2934 0.5867 0.025 Uiso 1 1 calc R

loop_
_atom_site_aniso_label
_atom_site_aniso_U_11
_atom_site_aniso_U_22
_atom_site_aniso_U_33
_atom_site_aniso_U_23
_atom_site_aniso_U_13
_atom_site_aniso_U_12
S1 0.0194(2) 0.0190(2) 0.0176(2) -0.00067(16) -0.00338(17) -0.00545(17)
O1 0.0211(6) 0.0208(6) 0.0245(7) 0.0038(5) -0.0076(5) -0.0124(5)
O3 0.0246(7) 0.0170(6) 0.0389(8) -0.0045(5) -0.0089(6) -0.0024(5)
O2 0.0322(7) 0.0335(7) 0.0295(8) 0.0099(6) -0.0161(6) -0.0188(6)
O4 0.0259(7) 0.0243(6) 0.0330(8) -0.0003(6) -0.0128(6) -0.0015(5)
N1 0.0236(8) 0.0214(7) 0.0216(8) 0.0055(6) -0.0083(7) -0.0113(6)
C20 0.0193(8) 0.0165(8) 0.0208(9) -0.0018(7) -0.0024(7) -0.0024(7)
C18 0.0191(9) 0.0255(9) 0.0221(10) 0.0063(7) -0.0032(8) -0.0014(7)
N2 0.0174(7) 0.0189(7) 0.0149(7) 0.0050(6) -0.0035(6) -0.0072(6)
C11 0.0191(8) 0.0194(8) 0.0213(9) -0.0004(7) -0.0007(7) -0.0087(7)
C7 0.0190(8) 0.0219(8) 0.0278(10) 0.0007(7) -0.0060(8) -0.0121(7)
C8 0.0197(8) 0.0202(8) 0.0210(9) -0.0001(7) -0.0014(7) -0.0092(7)
C2 0.0210(8) 0.0166(8) 0.0145(9) 0.0019(6) -0.0011(7) -0.0072(7)
C4 0.0167(8) 0.0162(8) 0.0180(9) -0.0005(7) -0.0017(7) -0.0054(7)
C12 0.0220(9) 0.0210(8) 0.0196(9) 0.0000(7) -0.0030(7) -0.0092(7)
C17 0.0213(9) 0.0270(9) 0.0249(10) 0.0131(8) -0.0112(8) -0.0118(8)
C13 0.0195(8) 0.0197(8) 0.0187(9) 0.0030(7) -0.0041(7) -0.0079(7)
C6 0.0181(8) 0.0169(8) 0.0220(10) 0.0005(7) -0.0029(7) -0.0062(7)
C10 0.0194(8) 0.0216(8) 0.0226(10) -0.0008(7) -0.0011(7) -0.0087(7)
C3 0.0183(8) 0.0190(8) 0.0165(9) 0.0011(7) -0.0046(7) -0.0042(7)
C1 0.0176(8) 0.0146(8) 0.0173(9) -0.0008(7) -0.0021(7) -0.0057(7)
O5 0.0394(8) 0.0474(8) 0.0220(7) 0.0006(6) -0.0009(6) -0.0284(7)
C22 0.0284(10) 0.0207(8) 0.0231(10) 0.0009(7) -0.0082(8) -0.0054(8)
C19 0.0244(9) 0.0177(8) 0.0195(9) 0.0032(7) -0.0037(8) -0.0051(7)
C15 0.0247(9) 0.0196(8) 0.0155(9) 0.0035(7) -0.0062(7) -0.0059(7)
C25 0.0344(10) 0.0262(9) 0.0198(10) 0.0020(8) -0.0075(8) -0.0101(8)
C21 0.0258(9) 0.0169(8) 0.0206(10) 0.0030(7) -0.0042(8) -0.0060(7)
C24 0.0338(10) 0.0253(9) 0.0220(10) 0.0036(8) 0.0017(8) -0.0114(8)
C14 0.0164(8) 0.0241(8) 0.0204(9) 0.0019(7) -0.0040(7) -0.0100(7)
C16 0.0269(9) 0.0204(8) 0.0204(10) 0.0054(7) -0.0105(8) -0.0102(7)
C23 0.0202(9) 0.0166(8) 0.0282(10) -0.0036(7) 0.0006(8) -0.0034(7)
C26 0.0251(10) 0.0240(9) 0.0371(12) -0.0031(8) 0.0005(9) -0.0091(8)
C9 0.0219(9) 0.0212(8) 0.0221(10) 0.0001(7) -0.0012(8) -0.0100(7)
C5 0.0251(9) 0.0190(8) 0.0221(10) 0.0072(7) -0.0070(8) -0.0110(7)

loop_
_atom_type_symbol
_atom_type_description
_atom_type_scat_dispersion_real
_atom_type_scat_dispersion_imag
_atom_type_scat_source
C C 0.0033 0.0016 'International Tables Vol C Tables 4.2.6.8 and 6.1.1.4'
H H 0.0000 0.0000 'International Tables Vol C Tables 4.2.6.8 and 6.1.1.4'
N N 0.0061 0.0033 'International Tables Vol C Tables 4.2.6.8 and 6.1.1.4'
O O 0.0106 0.0060 'International Tables Vol C Tables 4.2.6.8 and 6.1.1.4'
S S 0.1246 0.1234 'International Tables Vol C Tables 4.2.6.8 and 6.1.1.4'

loop_
_geom_angle_atom_site_label_1
_geom_angle_atom_site_label_2
_geom_angle_atom_site_label_3
_geom_angle
_geom_angle_site_symmetry_3
O5 S1 O4 113.95(8) .
O5 S1 O3 113.00(8) .
O4 S1 O3 112.08(8) .
O5 S1 C20 106.37(8) .
O4 S1 C20 105.91(8) .
O3 S1 C20 104.64(7) .
C6 O1 C7 116.48(13) .
C5 N1 C1 117.19(14) .
C21 C20 C25 119.21(15) .
C21 C20 S1 121.04(13) .
C25 C20 S1 119.67(13) .
C19 C18 C17 119.09(17) .
C19 C18 H18 120.5 .
C17 C18 H18 120.5 .
C19 N2 C15 121.11(14) .
C19 N2 C14 118.46(13) .
C15 N2 C14 120.43(14) .
C12 C11 C10 113.78(14) .
C12 C11 H11A 108.8 .
C10 C11 H11A 108.8 .
C12 C11 H11B 108.8 .
C10 C11 H11B 108.8 .
H11A C11 H11B 107.7 .
O1 C7 C8 106.85(13) .
O1 C7 H7A 110.4 .
C8 C7 H7A 110.4 .
O1 C7 H7B 110.4 .
C8 C7 H7B 110.4 .
H7A C7 H7B 108.6 .
C7 C8 C9 112.03(14) .
C7 C8 H8A 109.2 .
C9 C8 H8A 109.2 .
C7 C8 H8B 109.2 .
C9 C8 H8B 109.2 .
H8A C8 H8B 107.9 .
C3 C2 C1 118.67(15) .
C3 C2 H2 120.7 .
C1 C2 H2 120.7 .
C5 C4 C3 118.07(14) .
C5 C4 C6 122.42(15) .
C3 C4 C6 119.50(15) .
C13 C12 C11 112.00(14) .
C13 C12 H12A 109.2 .
C11 C12 H12A 109.2 .
C13 C12 H12B 109.2 .
C11 C12 H12B 109.2 .
H12A C12 H12B 107.9 .
C16 C17 C18 119.36(15) .
C16 C17 H17 120.3 .
C18 C17 H17 120.3 .
C14 C13 C12 111.77(13) .
C14 C13 H13A 109.3 .
C12 C13 H13A 109.3 .
C14 C13 H13B 109.3 .
C12 C13 H13B 109.3 .
H13A C13 H13B 107.9 .
O2 C6 O1 124.58(15) .
O2 C6 C4 124.08(15) .
O1 C6 C4 111.34(14) .
C9 C10 C11 112.72(14) .
C9 C10 H10A 109.0 .
C11 C10 H10A 109.0 .
C9 C10 H10B 109.0 .
C11 C10 H10B 109.0 .
H10A C10 H10B 107.8 .
C2 C3 C4 119.19(15) .
C2 C3 H3 120.4 .
C4 C3 H3 120.4 .
N1 C1 C2 122.83(14) .
N1 C1 C1 115.70(18) 2_766
C2 C1 C1 121.47(18) 2_766
C21 C22 C23 121.68(17) .
C21 C22 H22 119.2 .
C23 C22 H22 119.2 .
N2 C19 C18 120.72(15) .
N2 C19 H19 119.6 .
C18 C19 H19 119.6 .
N2 C15 C16 120.06(16) .
N2 C15 H15 120.0 .
C16 C15 H15 120.0 .
C24 C25 C20 120.35(17) .
C24 C25 H25 119.8 .
C20 C25 H25 119.8 .
C20 C21 C22 119.81(16) .
C20 C21 H21 120.1 .
C22 C21 H21 120.1 .
C25 C24 C23 121.23(17) .
C25 C24 H24 119.4 .
C23 C24 H24 119.4 .
N2 C14 C13 111.01(13) .
N2 C14 H14A 109.4 .
C13 C14 H14A 109.4 .
N2 C14 H14B 109.4 .
C13 C14 H14B 109.4 .
H14A C14 H14B 108.0 .
C17 C16 C15 119.65(15) .
C17 C16 H16 120.2 .
C15 C16 H16 120.2 .
C24 C23 C22 117.71(16) .
C24 C23 C26 121.41(16) .
C22 C23 C26 120.87(17) .
C23 C26 H26A 109.5 .
C23 C26 H26B 109.5 .
H26A C26 H26B 109.5 .
C23 C26 H26C 109.5 .
H26A C26 H26C 109.5 .
H26B C26 H26C 109.5 .
C10 C9 C8 112.84(14) .
C10 C9 H9A 109.0 .
C8 C9 H9A 109.0 .
C10 C9 H9B 109.0 .
C8 C9 H9B 109.0 .
H9A C9 H9B 107.8 .
N1 C5 C4 124.02(15) .
N1 C5 H5 118.0 .
C4 C5 H5 118.0 .

loop_
_geom_bond_atom_site_label_1
_geom_bond_atom_site_label_2
_geom_bond_distance
_geom_bond_site_symmetry_2
S1 O5 1.4498(14) .
S1 O4 1.4530(13) .
S1 O3 1.4563(12) .
S1 C20 1.7885(16) .
O1 C6 1.338(2) .
O1 C7 1.4553(18) .
O2 C6 1.204(2) .
N1 C5 1.334(2) .
N1 C1 1.352(2) .
C20 C21 1.388(2) .
C20 C25 1.391(2) .
C18 C19 1.380(2) .
C18 C17 1.389(2) .
C18 H18 0.9500 .
N2 C19 1.346(2) .
N2 C15 1.347(2) .
N2 C14 1.4907(19) .
C11 C12 1.526(2) .
C11 C10 1.526(2) .
C11 H11A 0.9900 .
C11 H11B 0.9900 .
C7 C8 1.506(2) .
C7 H7A 0.9900 .
C7 H7B 0.9900 .
C8 C9 1.529(2) .
C8 H8A 0.9900 .
C8 H8B 0.9900 .
C2 C3 1.383(2) .
C2 C1 1.392(2) .
C2 H2 0.9500 .
C4 C5 1.387(2) .
C4 C3 1.389(2) .
C4 C6 1.491(2) .
C12 C13 1.525(2) .
C12 H12A 0.9900 .
C12 H12B 0.9900 .
C17 C16 1.381(3) .
C17 H17 0.9500 .
C13 C14 1.524(2) .
C13 H13A 0.9900 .
C13 H13B 0.9900 .
C10 C9 1.525(2) .
C10 H10A 0.9900 .
C10 H10B 0.9900 .
C3 H3 0.9500 .
C1 C1 1.484(3) 2_766
C22 C21 1.389(2) .
C22 C23 1.393(2) .
C22 H22 0.9500 .
C19 H19 0.9500 .
C15 C16 1.386(2) .
C15 H15 0.9500 .
C25 C24 1.387(2) .
C25 H25 0.9500 .
C21 H21 0.9500 .
C24 C23 1.390(3) .
C24 H24 0.9500 .
C14 H14A 0.9900 .
C14 H14B 0.9900 .
C16 H16 0.9500 .
C23 C26 1.508(2) .
C26 H26A 0.9800 .
C26 H26B 0.9800 .
C26 H26C 0.9800 .
C9 H9A 0.9900 .
C9 H9B 0.9900 .
C5 H5 0.9500 .

loop_
_geom_torsion_atom_site_label_1
_geom_torsion_atom_site_label_2
_geom_torsion_atom_site_label_3
_geom_torsion_atom_site_label_4
_geom_torsion
_geom_torsion_site_symmetry_4
O5 S1 C20 C21 -31.56(16) .
O4 S1 C20 C21 -153.13(14) .
O3 S1 C20 C21 88.29(15) .
O5 S1 C20 C25 151.80(14) .
O4 S1 C20 C25 30.22(16) .
O3 S1 C20 C25 -88.36(15) .
C6 O1 C7 C8 177.58(14) .
O1 C7 C8 C9 -175.49(13) .
C10 C11 C12 C13 174.82(14) .
C19 C18 C17 C16 -0.9(3) .
C11 C12 C13 C14 175.37(14) .
C7 O1 C6 O2 -1.9(2) .
C7 O1 C6 C4 178.46(13) .
C5 C4 C6 O2 179.47(17) .
C3 C4 C6 O2 0.4(3) .
C5 C4 C6 O1 -0.9(2) .
C3 C4 C6 O1 -179.93(15) .
C12 C11 C10 C9 178.68(14) .
C1 C2 C3 C4 0.5(2) .
C5 C4 C3 C2 1.3(2) .
C6 C4 C3 C2 -179.62(15) .
C5 N1 C1 C2 1.2(2) .
C5 N1 C1 C1 -178.96(17) 2_766
C3 C2 C1 N1 -1.8(2) .
C3 C2 C1 C1 178.38(18) 2_766
C15 N2 C19 C18 0.0(2) .
C14 N2 C19 C18 178.86(15) .
C17 C18 C19 N2 1.1(3) .
C19 N2 C15 C16 -1.3(2) .
C14 N2 C15 C16 179.87(14) .
C21 C20 C25 C24 0.0(3) .
S1 C20 C25 C24 176.74(14) .
C25 C20 C21 C22 0.7(3) .
S1 C20 C21 C22 -176.00(13) .
C23 C22 C21 C20 -0.7(3) .
C20 C25 C24 C23 -0.8(3) .
C19 N2 C14 C13 -78.41(18) .
C15 N2 C14 C13 100.42(17) .
C12 C13 C14 N2 164.08(14) .
C18 C17 C16 C15 -0.3(3) .
N2 C15 C16 C17 1.5(2) .
C25 C24 C23 C22 0.7(3) .
C25 C24 C23 C26 -178.83(17) .
C21 C22 C23 C24 0.0(3) .
C21 C22 C23 C26 179.54(16) .
C11 C10 C9 C8 178.40(14) .
C7 C8 C9 C10 -177.21(14) .
C1 N1 C5 C4 0.7(3) .
C3 C4 C5 N1 -2.0(3) .
C6 C4 C5 N1 178.96(16) .
